data_4001231
loop_
_publ_author_name
'Cin\<ci\'c, Dominik'
'Fri\<s\<ci\'c, Tomislav'
'Jones, William'

_publ_section_title
;
 Structural Equivalence of Br and I Halogen Bonds: A Route to
 Isostructural Materials with Controllable Properties
;
_journal_issue 21
_journal_name_full 'Chemistry of Materials'
_journal_page_first 6623
_journal_paper_doi 10.1021/cm800923r
_journal_volume 20
_journal_year 2008
_chemical_formula_moiety '2(C12 H8 N2) (C6 F4 I2)'
_chemical_formula_sum 'C30 H16 F4 I2 N4'
_chemical_formula_weight 762.3
_chemical_name_common 'phen:1,4-tfib 2/1'
_chemical_name_systematic
;
 phenazine:tetrafluoro-1,4-dioodobenzene 2/1
;
_space_group_IT_number 14
_symmetry_cell_setting monoclinic
_symmetry_space_group_name_Hall '-P 2ybc'
_symmetry_space_group_name_H-M 'P 1 21/c 1'
_atom_sites_solution_hydrogens geom
_atom_sites_solution_primary direct
_atom_sites_solution_secondary difmap
_audit_creation_method SHELXL-97
_cell_angle_alpha 90.00
_cell_angle_beta 102.2240(10)
_cell_angle_gamma 90.00
_cell_formula_units_Z 2
_cell_length_a 5.6639(2)
_cell_length_b 14.3240(4)
_cell_length_c 16.5730(6)
_cell_measurement_reflns_used 5450
_cell_measurement_temperature 180(2)
_cell_measurement_theta_max 30.03
_cell_measurement_theta_min 1.00
_cell_volume 1314.08(8)
_computing_cell_refinement 'HKL Scalepack (Otwinowski & Minor 1997)'
_computing_data_collection 'Collect (Nonius B.V. 1998)'
_computing_data_reduction
;
 HKL Denzo and Scalepack (Otwinowski & Minor 1997)
;
_computing_publication_material 'SHELXL-97 (Sheldrick 1997)'
_computing_structure_refinement 'SHELXL-97 (Sheldrick 1997)'
_computing_structure_solution 'SIR-92 (Altomare et al. 1994)'
_diffrn_ambient_temperature 293(2)
_diffrn_measured_fraction_theta_full 0.996
_diffrn_measured_fraction_theta_max 0.996
_diffrn_measurement_device_type 'Nonius Kappa CCD'
_diffrn_measurement_method 'Thin slice \w and \f scans'
_diffrn_radiation_source 'fine-focus sealed tube'
_diffrn_radiation_type MoK\a
_diffrn_radiation_wavelength 0.71073
_diffrn_reflns_av_R_equivalents 0.0415
_diffrn_reflns_av_sigmaI/netI 0.0510
_diffrn_reflns_limit_h_max 7
_diffrn_reflns_limit_h_min -7
_diffrn_reflns_limit_k_max 16
_diffrn_reflns_limit_k_min -20
_diffrn_reflns_limit_l_max 23
_diffrn_reflns_limit_l_min -23
_diffrn_reflns_number 8787
_diffrn_reflns_theta_full 29.97
_diffrn_reflns_theta_max 29.97
_diffrn_reflns_theta_min 1.90
_exptl_absorpt_coefficient_mu 2.450
_exptl_absorpt_correction_T_max 0.839
_exptl_absorpt_correction_T_min 0.700
_exptl_absorpt_correction_type multi-scan
_exptl_absorpt_process_details
;

multi-scan from symmetry-related measurements 
 Sortav (Blessing 1995)

;
_exptl_crystal_colour yellow
_exptl_crystal_density_diffrn 1.926
_exptl_crystal_density_method 'not measured'
_exptl_crystal_description prism
_exptl_crystal_F_000 732
_exptl_crystal_size_max 0.21
_exptl_crystal_size_mid 0.07
_exptl_crystal_size_min 0.05
_refine_diff_density_max 0.640
_refine_diff_density_min -1.383
_refine_diff_density_rms 0.291
_refine_ls_extinction_method none
_refine_ls_goodness_of_fit_ref 1.139
_refine_ls_hydrogen_treatment constr
_refine_ls_matrix_type full
_refine_ls_number_parameters 181
_refine_ls_number_reflns 3798
_refine_ls_number_restraints 0
_refine_ls_restrained_S_all 1.139
_refine_ls_R_factor_all 0.0601
_refine_ls_R_factor_gt 0.0371
_refine_ls_shift/su_max 0.001
_refine_ls_shift/su_mean 0.000
_refine_ls_structure_factor_coef Fsqd
_refine_ls_weighting_details 'calc w=1/[\s^2^(Fo^2^)+(0.0615P)^2^+0.0000P] where P=(Fo^2^+2Fc^2^)/3'
_refine_ls_weighting_scheme calc
_refine_ls_wR_factor_gt 0.0922
_refine_ls_wR_factor_ref 0.1203
_reflns_number_gt 2920
_reflns_number_total 3798
_reflns_threshold_expression >2sigma(I)
_cod_data_source_file cm800923r_si_002.cif
_cod_data_source_block tfib-phen_1/2
_cod_original_sg_symbol_H-M P21/c
_cod_database_code 4001231

loop_
_symmetry_equiv_pos_as_xyz
'x, y, z'
'-x, y+1/2, -z+1/2'
'-x, -y, -z'
'x, -y-1/2, z-1/2'

loop_
_atom_site_label
_atom_site_type_symbol
_atom_site_fract_x
_atom_site_fract_y
_atom_site_fract_z
_atom_site_U_iso_or_equiv
_atom_site_adp_type
_atom_site_occupancy
_atom_site_symmetry_multiplicity
_atom_site_calc_flag
_atom_site_refinement_flags
N1 N -0.1925(6) 0.3128(2) 0.4769(2) 0.0296(7) Uani 1 1 d .
N2 N 0.2007(6) 0.4224(2) 0.4490(2) 0.0298(7) Uani 1 1 d .
C1 C 0.0258(7) 0.3930(3) 0.3867(3) 0.0272(8) Uani 1 1 d .
C2 C 0.0379(8) 0.4164(3) 0.3044(3) 0.0344(9) Uani 1 1 d .
H2 H 0.1670 0.4515 0.2946 0.041 Uiso 1 1 calc R
C3 C -0.1375(8) 0.3878(3) 0.2398(3) 0.0362(9) Uani 1 1 d .
H3 H -0.1270 0.4033 0.1862 0.043 Uiso 1 1 calc R
C4 C -0.3370(9) 0.3343(3) 0.2537(3) 0.0370(10) Uani 1 1 d .
H4 H -0.4567 0.3158 0.2091 0.044 Uiso 1 1 calc R
C5 C -0.3545(8) 0.3101(3) 0.3312(3) 0.0338(9) Uani 1 1 d .
H5 H -0.4858 0.2750 0.3392 0.041 Uiso 1 1 calc R
C6 C -0.1742(7) 0.3377(3) 0.4003(3) 0.0285(8) Uani 1 1 d .
C7 C -0.0182(7) 0.3420(3) 0.5393(3) 0.0273(8) Uani 1 1 d .
C8 C -0.0238(8) 0.3163(3) 0.6227(3) 0.0324(9) Uani 1 1 d .
H8 H -0.1515 0.2810 0.6334 0.039 Uiso 1 1 calc R
C9 C 0.1563(9) 0.3433(3) 0.6857(3) 0.0364(9) Uani 1 1 d .
H9 H 0.1511 0.3260 0.7393 0.044 Uiso 1 1 calc R
C10 C 0.3529(9) 0.3975(3) 0.6715(3) 0.0385(10) Uani 1 1 d .
H10 H 0.4749 0.4147 0.7159 0.046 Uiso 1 1 calc R
C11 C 0.3657(8) 0.4246(3) 0.5938(3) 0.0339(9) Uani 1 1 d .
H11 H 0.4944 0.4609 0.5854 0.041 Uiso 1 1 calc R
C12 C 0.1823(7) 0.3973(3) 0.5259(3) 0.0280(8) Uani 1 1 d .
I1 I 0.44088(4) 0.170880(16) 0.495811(17) 0.02984(11) Uani 1 1 d .
F1 F -0.0240(5) 0.10469(18) 0.36251(17) 0.0467(7) Uani 1 1 d .
F2 F 0.3575(5) 0.0246(2) 0.63547(17) 0.0472(7) Uani 1 1 d .
C13 C -0.0080(8) 0.0534(3) 0.4313(2) 0.0292(8) Uani 1 1 d .
C14 C 0.1780(7) 0.0692(2) 0.4990(2) 0.0259(8) Uani 1 1 d .
C15 C 0.1811(7) 0.0141(3) 0.5678(3) 0.0312(8) Uani 1 1 d .

loop_
_atom_site_aniso_label
_atom_site_aniso_U_11
_atom_site_aniso_U_22
_atom_site_aniso_U_33
_atom_site_aniso_U_23
_atom_site_aniso_U_13
_atom_site_aniso_U_12
N1 0.0258(16) 0.0300(16) 0.0332(18) 0.0042(14) 0.0070(14) -0.0036(13)
N2 0.0240(16) 0.0291(16) 0.0369(19) 0.0017(14) 0.0078(14) -0.0033(13)
C1 0.0267(18) 0.0235(17) 0.033(2) 0.0019(15) 0.0088(16) -0.0006(14)
C2 0.034(2) 0.033(2) 0.039(2) 0.0042(18) 0.0123(19) -0.0026(16)
C3 0.041(2) 0.038(2) 0.031(2) 0.0061(18) 0.0108(19) -0.0002(18)
C4 0.034(2) 0.041(2) 0.034(2) 0.0005(19) 0.0039(18) -0.0039(17)
C5 0.0259(19) 0.036(2) 0.038(2) 0.0044(18) 0.0017(18) -0.0063(16)
C6 0.0242(18) 0.0284(19) 0.032(2) 0.0053(16) 0.0031(16) 0.0001(14)
C7 0.0258(18) 0.0263(18) 0.030(2) -0.0018(16) 0.0072(16) -0.0005(14)
C8 0.030(2) 0.035(2) 0.034(2) 0.0018(17) 0.0099(17) -0.0034(16)
C9 0.038(2) 0.041(2) 0.030(2) -0.0001(18) 0.0080(18) 0.0027(18)
C10 0.036(2) 0.040(2) 0.036(2) -0.0107(19) -0.0003(19) -0.0032(18)
C11 0.0252(19) 0.035(2) 0.040(2) -0.0039(19) 0.0051(18) -0.0050(15)
C12 0.0270(18) 0.0212(17) 0.036(2) -0.0025(15) 0.0070(17) 0.0010(14)
I1 0.02678(15) 0.02497(16) 0.03999(18) -0.00126(10) 0.01210(11) -0.00302(9)
F1 0.0567(17) 0.0464(14) 0.0349(14) 0.0152(12) 0.0045(13) -0.0149(13)
F2 0.0478(15) 0.0496(15) 0.0373(15) 0.0062(13) -0.0063(13) -0.0191(13)
C13 0.032(2) 0.0284(19) 0.0274(19) 0.0020(16) 0.0081(16) -0.0041(15)
C14 0.0269(18) 0.0216(16) 0.031(2) -0.0040(15) 0.0110(16) -0.0031(14)
C15 0.0316(19) 0.033(2) 0.029(2) -0.0012(17) 0.0062(17) -0.0060(16)

loop_
_atom_type_symbol
_atom_type_description
_atom_type_scat_dispersion_real
_atom_type_scat_dispersion_imag
_atom_type_scat_source
C C 0.0033 0.0016 'International Tables Vol C Tables 4.2.6.8 and 6.1.1.4'
H H 0.0000 0.0000 'International Tables Vol C Tables 4.2.6.8 and 6.1.1.4'
F F 0.0171 0.0103 'International Tables Vol C Tables 4.2.6.8 and 6.1.1.4'
I I -0.4742 1.8119 'International Tables Vol C Tables 4.2.6.8 and 6.1.1.4'
N N 0.0061 0.0033 'International Tables Vol C Tables 4.2.6.8 and 6.1.1.4'

loop_
_geom_angle_atom_site_label_1
_geom_angle_atom_site_label_2
_geom_angle_atom_site_label_3
_geom_angle
_geom_angle_site_symmetry_1
_geom_angle_site_symmetry_3
C7 N1 C6 117.1(3) . .
C1 N2 C12 116.9(3) . .
N2 C1 C2 119.2(4) . .
N2 C1 C6 122.1(4) . .
C2 C1 C6 118.7(4) . .
C3 C2 C1 120.6(4) . .
C3 C2 H2 119.7 . .
C1 C2 H2 119.7 . .
C2 C3 C4 120.5(4) . .
C2 C3 H3 119.8 . .
C4 C3 H3 119.8 . .
C5 C4 C3 120.8(4) . .
C5 C4 H4 119.6 . .
C3 C4 H4 119.6 . .
C4 C5 C6 120.6(4) . .
C4 C5 H5 119.7 . .
C6 C5 H5 119.7 . .
N1 C6 C5 120.2(4) . .
N1 C6 C1 121.0(4) . .
C5 C6 C1 118.9(4) . .
N1 C7 C8 120.0(4) . .
N1 C7 C12 122.1(4) . .
C8 C7 C12 117.9(4) . .
C9 C8 C7 120.1(4) . .
C9 C8 H8 119.9 . .
C7 C8 H8 119.9 . .
C8 C9 C10 121.3(4) . .
C8 C9 H9 119.3 . .
C10 C9 H9 119.3 . .
C11 C10 C9 120.9(4) . .
C11 C10 H10 119.5 . .
C9 C10 H10 119.5 . .
C10 C11 C12 119.8(4) . .
C10 C11 H11 120.1 . .
C12 C11 H11 120.1 . .
N2 C12 C11 119.1(4) . .
N2 C12 C7 120.9(4) . .
C11 C12 C7 120.0(4) . .
F1 C13 C15 118.2(4) . 3_556
F1 C13 C14 120.1(3) . .
C15 C13 C14 121.8(4) 3_556 .
C15 C14 C13 116.7(3) . .
C15 C14 I1 122.2(3) . .
C13 C14 I1 121.1(3) . .
F2 C15 C13 118.3(4) . 3_556
F2 C15 C14 120.1(4) . .
C13 C15 C14 121.6(4) 3_556 .

loop_
_geom_bond_atom_site_label_1
_geom_bond_atom_site_label_2
_geom_bond_distance
_geom_bond_site_symmetry_2
N1 C7 1.336(6) .
N1 C6 1.345(5) .
N2 C1 1.339(5) .
N2 C12 1.350(5) .
C1 C2 1.421(6) .
C1 C6 1.438(5) .
C2 C3 1.360(6) .
C2 H2 0.9300 .
C3 C4 1.424(6) .
C3 H3 0.9300 .
C4 C5 1.353(6) .
C4 H4 0.9300 .
C5 C6 1.420(6) .
C5 H5 0.9300 .
C7 C8 1.438(6) .
C7 C12 1.439(6) .
C8 C9 1.352(6) .
C8 H8 0.9300 .
C9 C10 1.417(7) .
C9 H9 0.9300 .
C10 C11 1.361(7) .
C10 H10 0.9300 .
C11 C12 1.416(6) .
C11 H11 0.9300 .
I1 C14 2.091(4) .
F1 C13 1.343(5) .
F2 C15 1.343(5) .
C13 C15 1.380(5) 3_556
C13 C14 1.385(6) .
C14 C15 1.384(6) .
C15 C13 1.380(5) 3_556
